data_4073596
loop_
_publ_author_name
'Iglesias, Manuel'
'Beetstra, Dirk J.'
'Stasch, Andreas'
'Horton, Peter N.'
'Hursthouse, Michael B.'
'Coles, Simon J.'
'Cavell, Kingsley J.'
'Dervisi, Athanasia'
'Fallis, Ian A.'

_publ_section_title
;
 First Examples of Diazepanylidene Carbenes and Their
 Late-Transition-Metal Complexes
;
_journal_issue 19
_journal_name_full Organometallics
_journal_page_first 4800
_journal_paper_doi 10.1021/om7004904
_journal_volume 26
_journal_year 2007
_chemical_absolute_configuration unk
_chemical_formula_sum 'C20 H35 F6 N2 O2 P'
_chemical_formula_weight 480.47
_chemical_name_systematic
;
 ?
;
_space_group_IT_number 4
_symmetry_cell_setting monoclinic
_symmetry_space_group_name_Hall 'P 2yb'
_symmetry_space_group_name_H-M 'P 1 21 1'
_atom_sites_solution_hydrogens geom
_atom_sites_solution_primary direct
_atom_sites_solution_secondary difmap
_audit_creation_method SHELXL-97
_cell_angle_alpha 90.00
_cell_angle_beta 91.736(2)
_cell_angle_gamma 90.00
_cell_formula_units_Z 4
_cell_length_a 10.2267(4)
_cell_length_b 14.7526(7)
_cell_length_c 15.9420(7)
_cell_measurement_reflns_used 5678
_cell_measurement_temperature 120(2)
_cell_measurement_theta_max 27.485
_cell_measurement_theta_min 0.998
_cell_volume 2404.07(18)
_computing_cell_refinement 'DENZO (Otwinowski & Minor, 1997) & COLLECT (Hooft, R.W.W., 1998)'
_computing_data_collection 'COLLECT (Hooft, R.W.W., 1998)'
_computing_data_reduction 'DENZO (Otwinowski & Minor, 1997) & COLLECT (Hooft, R.W.W., 1998)'
_computing_molecular_graphics 'ORTEP3 for Windows (Farrugia, 1997)'
_computing_structure_refinement 'SHELXL-97 (Sheldrick, 1997b)'
_computing_structure_solution 'SHELXS-97 (Sheldrick, 1997a)'
_diffrn_ambient_temperature 120(2)
_diffrn_detector_area_resol_mean 9.091
_diffrn_measured_fraction_theta_full 0.983
_diffrn_measured_fraction_theta_max 0.983
_diffrn_measurement_device_type 'Bruker-Nonius 95mm CCD camera on \k-goniostat'
_diffrn_measurement_method '\f & \w scans'
_diffrn_radiation_monochromator '10cm confocal mirrors'
_diffrn_radiation_source 'Bruker-Nonius FR591 rotating anode'
_diffrn_radiation_type MoK\a
_diffrn_radiation_wavelength 0.71073
_diffrn_reflns_av_R_equivalents 0.0644
_diffrn_reflns_av_sigmaI/netI 0.1480
_diffrn_reflns_limit_h_max 13
_diffrn_reflns_limit_h_min -13
_diffrn_reflns_limit_k_max 19
_diffrn_reflns_limit_k_min -19
_diffrn_reflns_limit_l_max 20
_diffrn_reflns_limit_l_min -20
_diffrn_reflns_number 31833
_diffrn_reflns_theta_full 27.48
_diffrn_reflns_theta_max 27.48
_diffrn_reflns_theta_min 4.85
_exptl_absorpt_coefficient_mu 0.179
_exptl_absorpt_correction_T_max 0.9823
_exptl_absorpt_correction_T_min 0.9319
_exptl_absorpt_correction_type multi-scan
_exptl_absorpt_process_details 'SADABS V2.10 (Sheldrick, G.M., 2003)'
_exptl_crystal_colour Colourless
_exptl_crystal_density_diffrn 1.327
_exptl_crystal_density_method 'not measured'
_exptl_crystal_description Slab
_exptl_crystal_F_000 1016
_exptl_crystal_size_max 0.40
_exptl_crystal_size_mid 0.26
_exptl_crystal_size_min 0.10
_refine_diff_density_max 0.429
_refine_diff_density_min -0.399
_refine_diff_density_rms 0.095
_refine_ls_extinction_method none
_refine_ls_goodness_of_fit_ref 1.087
_refine_ls_hydrogen_treatment constr
_refine_ls_matrix_type full
_refine_ls_number_parameters 693
_refine_ls_number_reflns 22144
_refine_ls_number_restraints 562
_refine_ls_restrained_S_all 1.086
_refine_ls_R_factor_all 0.2011
_refine_ls_R_factor_gt 0.0879
_refine_ls_shift/su_max 0.002
_refine_ls_shift/su_mean 0.000
_refine_ls_structure_factor_coef Fsqd
_refine_ls_weighting_details 'calc w=1/[\s^2^(Fo^2^)+(0.0896P)^2^+9.3036P] where P=(Fo^2^+2Fc^2^)/3'
_refine_ls_weighting_scheme calc
_refine_ls_wR_factor_gt 0.1949
_refine_ls_wR_factor_ref 0.2674
_reflns_number_gt 12204
_reflns_number_total 22144
_reflns_threshold_expression >2sigma(I)
_cod_data_source_file om7004904-file002.cif
_cod_data_source_block 4.HPF6
_cod_original_sg_symbol_H-M P2(1)
_cod_database_code 4073596

loop_
_symmetry_equiv_pos_as_xyz
'x, y, z'
'-x, y+1/2, -z'

loop_
_atom_site_label
_atom_site_type_symbol
_atom_site_fract_x
_atom_site_fract_y
_atom_site_fract_z
_atom_site_U_iso_or_equiv
_atom_site_adp_type
_atom_site_occupancy
_atom_site_symmetry_multiplicity
_atom_site_calc_flag
_atom_site_refinement_flags
_atom_site_disorder_assembly
_atom_site_disorder_group
C1 C 0.1722(10) 0.3660(7) 0.4997(8) 0.022(3) Uani 1 1 d . . .
H1 H 0.0858 0.3896 0.4969 0.027 Uiso 1 1 calc R . .
C2 C 0.3512(9) 0.3362(8) 0.6087(8) 0.039(3) Uani 1 1 d . . .
H2A H 0.3439 0.3064 0.6640 0.047 Uiso 1 1 calc R . .
H2B H 0.4028 0.3924 0.6173 0.047 Uiso 1 1 calc R . .
C3 C 0.4248(8) 0.2736(6) 0.5510(7) 0.025(2) Uani 1 1 d . . .
H3 H 0.3803 0.2133 0.5468 0.030 Uiso 1 1 calc R . .
C4 C 0.4444(7) 0.3108(6) 0.4674(7) 0.029(2) Uani 1 1 d . . .
H4 H 0.4659 0.3769 0.4708 0.035 Uiso 1 1 calc R . .
C5 C 0.3363(9) 0.2945(7) 0.4058(8) 0.030(3) Uani 1 1 d . . .
H5A H 0.3155 0.2290 0.4047 0.036 Uiso 1 1 calc R . .
H5B H 0.3651 0.3118 0.3493 0.036 Uiso 1 1 calc R . .
C6 C 0.6324(10) 0.2378(7) 0.5168(8) 0.032(3) Uani 1 1 d . . .
C7 C 0.7542(10) 0.2948(10) 0.5214(9) 0.047(4) Uani 1 1 d . . .
H7A H 0.7301 0.3589 0.5251 0.070 Uiso 1 1 calc R . .
H7B H 0.8047 0.2849 0.4710 0.070 Uiso 1 1 calc R . .
H7C H 0.8072 0.2778 0.5712 0.070 Uiso 1 1 calc R . .
C8 C 0.6579(13) 0.1369(9) 0.5169(9) 0.057(4) Uani 1 1 d . . .
H8A H 0.7031 0.1202 0.4658 0.085 Uiso 1 1 calc R . .
H8B H 0.5745 0.1043 0.5186 0.085 Uiso 1 1 calc R . .
H8C H 0.7126 0.1208 0.5662 0.085 Uiso 1 1 calc R . .
C9 C 0.1289(10) 0.3877(7) 0.6458(7) 0.028(3) Uani 1 1 d . . .
H9 H 0.0475 0.4117 0.6175 0.033 Uiso 1 1 calc R . .
C10 C 0.0880(11) 0.3084(8) 0.6977(8) 0.037(3) Uani 1 1 d . . .
H10A H 0.1652 0.2833 0.7286 0.044 Uiso 1 1 calc R . .
H10B H 0.0513 0.2604 0.6605 0.044 Uiso 1 1 calc R . .
C11 C -0.0139(12) 0.3376(8) 0.7596(8) 0.043(4) Uani 1 1 d . . .
H11A H -0.0361 0.2858 0.7961 0.052 Uiso 1 1 calc R . .
H11B H -0.0947 0.3569 0.7288 0.052 Uiso 1 1 calc R . .
C12 C 0.0393(13) 0.4169(9) 0.8142(9) 0.054(4) Uani 1 1 d . . .
H12A H -0.0294 0.4369 0.8526 0.064 Uiso 1 1 calc R . .
H12B H 0.1149 0.3953 0.8490 0.064 Uiso 1 1 calc R . .
C13 C 0.0816(11) 0.4972(8) 0.7614(8) 0.040(3) Uani 1 1 d . . .
H13A H 0.1198 0.5450 0.7981 0.048 Uiso 1 1 calc R . .
H13B H 0.0050 0.5229 0.7302 0.048 Uiso 1 1 calc R . .
C14 C 0.1847(10) 0.4641(7) 0.6989(8) 0.032(3) Uani 1 1 d . . .
H14A H 0.2101 0.5149 0.6622 0.039 Uiso 1 1 calc R . .
H14B H 0.2640 0.4429 0.7302 0.039 Uiso 1 1 calc R . .
C15 C 0.1239(10) 0.3635(7) 0.3517(7) 0.028(3) Uani 1 1 d . . .
H15 H 0.0441 0.3928 0.3742 0.033 Uiso 1 1 calc R . .
C16 C 0.1834(10) 0.4313(8) 0.2915(8) 0.033(3) Uani 1 1 d . . .
H16A H 0.2617 0.4048 0.2660 0.040 Uiso 1 1 calc R . .
H16B H 0.2103 0.4869 0.3224 0.040 Uiso 1 1 calc R . .
C17 C 0.0794(11) 0.4551(8) 0.2220(8) 0.038(3) Uani 1 1 d . . .
H17A H 0.0045 0.4862 0.2474 0.045 Uiso 1 1 calc R . .
H17B H 0.1179 0.4969 0.1810 0.045 Uiso 1 1 calc R . .
C18 C 0.0316(12) 0.3696(7) 0.1772(8) 0.036(3) Uani 1 1 d . . .
H18A H -0.0376 0.3855 0.1350 0.043 Uiso 1 1 calc R . .
H18B H 0.1049 0.3414 0.1475 0.043 Uiso 1 1 calc R . .
C19 C -0.0211(11) 0.3038(9) 0.2383(8) 0.036(3) Uani 1 1 d . . .
H19A H -0.0485 0.2480 0.2081 0.044 Uiso 1 1 calc R . .
H19B H -0.0995 0.3302 0.2639 0.044 Uiso 1 1 calc R . .
C20 C 0.0792(10) 0.2793(7) 0.3078(7) 0.028(3) Uani 1 1 d . . .
H20A H 0.0392 0.2375 0.3484 0.034 Uiso 1 1 calc R . .
H20B H 0.1549 0.2482 0.2833 0.034 Uiso 1 1 calc R . .
N1 N 0.2187(7) 0.3610(6) 0.5772(6) 0.025(2) Uani 1 1 d . . .
N2 N 0.2154(7) 0.3466(6) 0.4253(6) 0.026(2) Uani 1 1 d . . .
O1 O 0.5538(6) 0.2635(5) 0.5863(5) 0.0290(18) Uani 1 1 d . . .
O2 O 0.5562(6) 0.2594(5) 0.4416(5) 0.038(2) Uani 1 1 d . . .
C21 C 0.3286(11) 0.0680(7) 0.9937(8) 0.028(3) Uani 1 1 d . . .
H21 H 0.4145 0.0435 0.9969 0.034 Uiso 1 1 calc R . .
C22 C 0.1633(9) 0.1200(8) 0.8851(8) 0.036(3) Uani 1 1 d . . .
H22A H 0.1343 0.0913 0.8316 0.043 Uiso 1 1 calc R . .
H22B H 0.1829 0.1844 0.8732 0.043 Uiso 1 1 calc R . .
C23 C 0.0550(8) 0.1157(6) 0.9446(7) 0.031(3) Uani 1 1 d . . .
H23 H 0.0345 0.0513 0.9584 0.037 Uiso 1 1 calc R . .
C24 C 0.0814(7) 0.1691(6) 1.0235(6) 0.024(2) Uani 1 1 d . . .
H24 H 0.1243 0.2283 1.0109 0.029 Uiso 1 1 calc R . .
C25 C 0.1551(9) 0.1195(8) 1.0905(8) 0.033(3) Uani 1 1 d . . .
H25A H 0.1657 0.1601 1.1397 0.040 Uiso 1 1 calc R . .
H25B H 0.1018 0.0671 1.1078 0.040 Uiso 1 1 calc R . .
C26 C -0.1334(10) 0.1897(8) 0.9780(8) 0.032(3) Uani 1 1 d . . .
C27 C -0.2499(11) 0.1290(11) 0.9920(10) 0.073(5) Uani 1 1 d . . .
H27A H -0.3096 0.1316 0.9428 0.109 Uiso 1 1 calc R . .
H27B H -0.2956 0.1495 1.0416 0.109 Uiso 1 1 calc R . .
H27C H -0.2199 0.0665 1.0006 0.109 Uiso 1 1 calc R . .
C28 C -0.1687(10) 0.2883(8) 0.9645(8) 0.044(3) Uani 1 1 d . . .
H28A H -0.2377 0.2931 0.9207 0.066 Uiso 1 1 calc R . .
H28B H -0.0913 0.3218 0.9472 0.066 Uiso 1 1 calc R . .
H28C H -0.2001 0.3140 1.0169 0.066 Uiso 1 1 calc R . .
C29 C 0.3749(9) 0.0435(7) 0.8490(8) 0.027(3) Uani 1 1 d . . .
H29 H 0.4564 0.0211 0.8785 0.033 Uiso 1 1 calc R . .
C30 C 0.4151(11) 0.1205(8) 0.7932(8) 0.033(3) Uani 1 1 d . . .
H30A H 0.4515 0.1709 0.8276 0.040 Uiso 1 1 calc R . .
H30B H 0.3384 0.1434 0.7602 0.040 Uiso 1 1 calc R . .
C31 C 0.5192(10) 0.0845(8) 0.7339(8) 0.033(3) Uani 1 1 d . . .
H31A H 0.5452 0.1336 0.6955 0.040 Uiso 1 1 calc R . .
H31B H 0.5978 0.0658 0.7674 0.040 Uiso 1 1 calc R . .
C32 C 0.4693(11) 0.0060(8) 0.6838(8) 0.033(3) Uani 1 1 d . . .
H32A H 0.5409 -0.0182 0.6499 0.039 Uiso 1 1 calc R . .
H32B H 0.3987 0.0271 0.6447 0.039 Uiso 1 1 calc R . .
C33 C 0.4172(10) -0.0690(7) 0.7377(8) 0.032(3) Uani 1 1 d . . .
H33A H 0.3767 -0.1159 0.7009 0.039 Uiso 1 1 calc R . .
H33B H 0.4912 -0.0975 0.7694 0.039 Uiso 1 1 calc R . .
C34 C 0.3178(10) -0.0371(7) 0.7988(9) 0.038(4) Uani 1 1 d . . .
H34A H 0.2958 -0.0870 0.8375 0.045 Uiso 1 1 calc R . .
H34B H 0.2367 -0.0182 0.7681 0.045 Uiso 1 1 calc R . .
C35 C 0.3737(9) 0.0658(6) 1.1423(7) 0.021(2) Uani 1 1 d . . .
H35 H 0.4510 0.0337 1.1196 0.025 Uiso 1 1 calc R . .
C36 C 0.3134(10) 0.0022(8) 1.2034(8) 0.033(3) Uani 1 1 d . . .
H36A H 0.2834 -0.0532 1.1735 0.040 Uiso 1 1 calc R . .
H36B H 0.2363 0.0313 1.2279 0.040 Uiso 1 1 calc R . .
C37 C 0.4107(10) -0.0234(8) 1.2728(8) 0.033(3) Uani 1 1 d . . .
H37A H 0.4831 -0.0586 1.2489 0.039 Uiso 1 1 calc R . .
H37B H 0.3671 -0.0624 1.3141 0.039 Uiso 1 1 calc R . .
C38 C 0.4662(11) 0.0609(8) 1.3171(8) 0.044(3) Uani 1 1 d . . .
H38A H 0.5349 0.0422 1.3587 0.052 Uiso 1 1 calc R . .
H38B H 0.3956 0.0911 1.3479 0.052 Uiso 1 1 calc R . .
C39 C 0.5253(11) 0.1293(10) 1.2541(8) 0.035(3) Uani 1 1 d . . .
H39A H 0.5524 0.1852 1.2843 0.042 Uiso 1 1 calc R . .
H39B H 0.6038 0.1024 1.2292 0.042 Uiso 1 1 calc R . .
C40 C 0.4267(11) 0.1528(8) 1.1853(8) 0.038(3) Uani 1 1 d . . .
H40A H 0.4683 0.1919 1.1432 0.046 Uiso 1 1 calc R . .
H40B H 0.3533 0.1870 1.2092 0.046 Uiso 1 1 calc R . .
N21 N 0.2845(7) 0.0750(6) 0.9161(6) 0.023(2) Uani 1 1 d . . .
N22 N 0.2842(7) 0.0863(6) 1.0688(6) 0.024(2) Uani 1 1 d . . .
O21 O -0.0575(6) 0.1598(4) 0.9100(5) 0.034(2) Uani 1 1 d . . .
O22 O -0.0490(6) 0.1829(5) 1.0527(5) 0.0336(19) Uani 1 1 d . . .
F1 F -0.0274(7) 0.0845(6) 0.5935(6) 0.049(3) Uani 0.695(11) 1 d PDU A 1
F2 F 0.1870(8) 0.1171(6) 0.6070(5) 0.055(3) Uani 0.695(11) 1 d PDU A 1
F3 F 0.1207(9) -0.0181(4) 0.5575(7) 0.070(3) Uani 0.695(11) 1 d PDU A 1
F4 F -0.0049(10) 0.0532(6) 0.4572(6) 0.081(3) Uani 0.695(11) 1 d PDU A 1
F5 F 0.0619(10) 0.1871(4) 0.5084(6) 0.054(3) Uani 0.695(11) 1 d PDU A 1
F6 F 0.2114(9) 0.0833(7) 0.4712(7) 0.081(3) Uani 0.695(11) 1 d PDU A 1
P1 P 0.0911(5) 0.0843(4) 0.5318(4) 0.0402(14) Uani 0.695(11) 1 d PDU A 1
F101 F -0.0443(11) 0.0650(13) 0.5352(16) 0.061(4) Uani 0.305(11) 1 d PDU A 2
F102 F 0.136(2) 0.0827(13) 0.6202(9) 0.058(4) Uani 0.305(11) 1 d PDU A 2
F103 F 0.116(2) -0.0367(9) 0.5321(16) 0.070(5) Uani 0.305(11) 1 d PDU A 2
F104 F 0.083(2) 0.0615(14) 0.4232(9) 0.076(4) Uani 0.305(11) 1 d PDU A 2
F105 F 0.100(2) 0.1773(9) 0.5111(14) 0.059(4) Uani 0.305(11) 1 d PDU A 2
F106 F 0.2619(12) 0.0743(16) 0.5097(14) 0.063(5) Uani 0.305(11) 1 d PDU A 2
P101 P 0.1082(11) 0.0705(9) 0.5217(9) 0.053(3) Uani 0.305(11) 1 d PDU A 2
F11 F 0.417(3) 0.2500(13) 0.989(2) 0.056(5) Uani 0.231(10) 1 d PDU B 1
F12 F 0.346(3) 0.321(2) 0.8721(14) 0.068(5) Uani 0.231(10) 1 d PDU B 1
F13 F 0.2555(17) 0.3527(18) 0.9949(19) 0.063(5) Uani 0.231(10) 1 d PDU B 1
F14 F 0.459(3) 0.3830(19) 1.0513(14) 0.072(4) Uani 0.231(10) 1 d PDU B 1
F15 F 0.5461(17) 0.353(2) 0.929(2) 0.060(5) Uani 0.231(10) 1 d PDU B 1
F16 F 0.384(3) 0.4549(14) 0.933(2) 0.065(5) Uani 0.231(10) 1 d PDU B 1
P11 P 0.4010(14) 0.3529(13) 0.9623(12) 0.055(3) Uani 0.231(10) 1 d PDU B 1
F111 F 0.4625(8) 0.2393(4) 0.9815(7) 0.047(2) Uani 0.769(10) 1 d PDU B 2
F112 F 0.3077(8) 0.3220(7) 0.9134(7) 0.084(3) Uani 0.769(10) 1 d PDU B 2
F113 F 0.3263(8) 0.3283(6) 1.0537(6) 0.075(3) Uani 0.769(10) 1 d PDU B 2
F114 F 0.5423(7) 0.3626(6) 1.0439(6) 0.069(3) Uani 0.769(10) 1 d PDU B 2
F115 F 0.5218(9) 0.3584(7) 0.9045(6) 0.071(3) Uani 0.769(10) 1 d PDU B 2
F116 F 0.3887(8) 0.4477(4) 0.9773(8) 0.070(3) Uani 0.769(10) 1 d PDU B 2
P111 P 0.4237(4) 0.3433(3) 0.9792(4) 0.0424(13) Uani 0.769(10) 1 d PDU B 2

loop_
_atom_site_aniso_label
_atom_site_aniso_U_11
_atom_site_aniso_U_22
_atom_site_aniso_U_33
_atom_site_aniso_U_23
_atom_site_aniso_U_13
_atom_site_aniso_U_12
C1 0.021(5) 0.024(6) 0.023(7) 0.000(5) 0.000(5) 0.002(5)
C2 0.031(5) 0.045(6) 0.041(8) -0.010(6) -0.008(5) 0.018(5)
C3 0.023(4) 0.022(5) 0.029(6) 0.002(5) -0.009(5) 0.008(4)
C4 0.023(4) 0.025(4) 0.040(7) -0.006(5) 0.002(5) 0.002(4)
C5 0.021(5) 0.030(5) 0.039(8) 0.002(6) -0.001(5) 0.014(4)
C6 0.029(6) 0.033(6) 0.034(8) 0.000(6) 0.000(6) 0.007(5)
C7 0.026(5) 0.067(9) 0.047(9) -0.010(7) 0.001(6) -0.019(6)
C8 0.066(7) 0.057(8) 0.048(9) 0.000(7) 0.002(7) 0.028(6)
C9 0.033(6) 0.025(6) 0.025(7) 0.001(6) 0.009(6) 0.013(5)
C10 0.044(7) 0.026(6) 0.041(8) -0.004(6) 0.012(6) 0.003(6)
C11 0.063(8) 0.034(7) 0.034(8) -0.002(6) 0.018(7) 0.004(6)
C12 0.056(8) 0.065(9) 0.040(9) -0.001(8) 0.006(8) 0.034(7)
C13 0.042(7) 0.042(8) 0.038(9) -0.018(7) 0.010(6) 0.013(6)
C14 0.035(6) 0.030(7) 0.033(8) -0.002(6) 0.012(6) -0.002(5)
C15 0.025(5) 0.032(7) 0.025(7) 0.007(6) -0.007(5) 0.011(5)
C16 0.033(6) 0.032(6) 0.035(8) 0.009(6) 0.002(6) 0.011(5)
C17 0.030(6) 0.044(7) 0.039(8) 0.022(6) -0.006(6) 0.000(6)
C18 0.045(7) 0.038(7) 0.024(7) 0.010(6) -0.014(6) -0.001(6)
C19 0.043(7) 0.033(7) 0.032(8) -0.001(6) -0.003(6) 0.001(6)
C20 0.035(6) 0.022(5) 0.027(7) 0.009(5) 0.005(6) 0.001(5)
N1 0.017(4) 0.023(4) 0.035(7) 0.003(5) 0.009(5) 0.001(3)
N2 0.030(4) 0.023(5) 0.024(6) 0.003(5) -0.002(5) -0.001(4)
O1 0.019(3) 0.043(4) 0.025(5) 0.003(4) 0.004(4) 0.009(3)
O2 0.024(4) 0.052(4) 0.039(5) 0.000(4) 0.007(4) 0.017(4)
C21 0.027(5) 0.007(5) 0.051(9) -0.004(6) 0.015(6) -0.001(5)
C22 0.033(5) 0.038(6) 0.037(7) -0.001(6) 0.003(5) 0.015(5)
C23 0.021(4) 0.032(5) 0.040(7) -0.008(6) 0.002(5) 0.001(4)
C24 0.016(4) 0.027(4) 0.029(6) 0.006(5) 0.004(4) 0.003(4)
C25 0.023(5) 0.050(6) 0.028(7) 0.002(6) 0.009(5) 0.000(5)
C26 0.017(5) 0.044(7) 0.034(8) -0.009(7) 0.008(6) 0.005(6)
C27 0.038(6) 0.094(12) 0.088(13) 0.019(10) 0.027(8) -0.020(8)
C28 0.039(6) 0.045(7) 0.050(9) -0.004(6) 0.016(6) 0.018(5)
C29 0.016(5) 0.026(6) 0.040(8) 0.002(6) 0.002(6) 0.001(5)
C30 0.034(6) 0.028(6) 0.040(8) -0.003(6) 0.016(6) 0.002(6)
C31 0.033(6) 0.028(6) 0.040(8) 0.004(6) 0.011(6) 0.000(5)
C32 0.031(6) 0.041(7) 0.026(7) -0.001(6) 0.015(6) 0.001(5)
C33 0.029(6) 0.028(6) 0.040(9) -0.008(6) 0.008(6) -0.006(5)
C34 0.023(6) 0.025(6) 0.065(11) -0.012(6) -0.002(7) 0.010(5)
C35 0.021(5) 0.016(5) 0.024(7) 0.000(5) -0.002(5) -0.005(4)
C36 0.030(6) 0.034(6) 0.035(8) 0.002(6) -0.008(6) -0.008(5)
C37 0.033(6) 0.030(6) 0.035(8) -0.001(6) 0.004(6) 0.002(5)
C38 0.027(6) 0.062(9) 0.042(9) -0.007(8) -0.001(6) 0.015(6)
C39 0.030(6) 0.052(8) 0.021(7) -0.012(6) -0.005(6) -0.002(6)
C40 0.036(6) 0.036(6) 0.042(9) 0.003(6) -0.008(6) -0.006(6)
N21 0.027(4) 0.028(5) 0.015(5) -0.005(5) -0.002(4) 0.009(4)
N22 0.017(4) 0.024(5) 0.032(6) 0.003(5) 0.005(4) 0.008(4)
O21 0.023(3) 0.037(4) 0.041(6) 0.000(4) -0.006(4) 0.013(3)
O22 0.024(3) 0.053(4) 0.024(5) 0.001(4) 0.003(4) 0.006(3)
F1 0.038(4) 0.043(5) 0.067(7) 0.013(5) 0.020(4) 0.004(4)
F2 0.039(5) 0.049(5) 0.077(6) 0.006(5) -0.012(4) -0.007(4)
F3 0.060(5) 0.015(4) 0.139(9) 0.009(5) 0.047(6) 0.001(4)
F4 0.089(6) 0.077(6) 0.075(6) -0.034(6) -0.016(5) -0.039(5)
F5 0.076(7) 0.030(4) 0.057(6) 0.013(4) -0.010(5) -0.012(4)
F6 0.078(6) 0.069(5) 0.099(7) -0.006(6) 0.061(6) -0.018(6)
P1 0.040(3) 0.022(2) 0.059(3) -0.008(2) 0.017(2) -0.007(2)
F101 0.039(5) 0.047(8) 0.096(9) -0.011(9) 0.014(7) 0.005(6)
F102 0.067(9) 0.043(9) 0.065(6) 0.007(7) 0.007(7) -0.015(8)
F103 0.050(9) 0.032(6) 0.129(12) -0.008(8) 0.034(11) -0.004(6)
F104 0.080(10) 0.076(9) 0.071(7) -0.031(7) 0.002(7) -0.013(10)
F105 0.073(9) 0.037(6) 0.065(9) 0.000(7) -0.013(9) -0.014(6)
F106 0.035(6) 0.066(9) 0.088(11) -0.006(11) 0.010(7) -0.025(7)
P101 0.051(4) 0.036(5) 0.072(5) -0.016(5) 0.019(5) -0.016(4)
F11 0.056(10) 0.036(7) 0.076(10) 0.006(7) 0.003(10) -0.006(7)
F12 0.065(11) 0.055(10) 0.084(9) -0.004(9) -0.005(9) 0.020(11)
F13 0.039(7) 0.057(10) 0.094(11) 0.007(10) 0.008(8) -0.012(8)
F14 0.053(8) 0.064(8) 0.099(7) -0.021(7) -0.003(7) -0.003(8)
F15 0.042(7) 0.044(9) 0.096(10) 0.023(10) 0.013(8) 0.012(7)
F16 0.043(10) 0.028(7) 0.125(13) 0.008(8) 0.026(11) 0.007(8)
P11 0.039(5) 0.037(5) 0.091(6) 0.008(5) 0.001(5) -0.006(5)
F111 0.055(5) 0.022(3) 0.065(6) 0.001(4) 0.015(5) 0.000(3)
F112 0.056(5) 0.074(5) 0.119(7) 0.002(6) -0.041(5) -0.001(5)
F113 0.046(4) 0.069(5) 0.111(7) 0.011(5) 0.040(5) 0.018(4)
F114 0.037(4) 0.066(5) 0.102(6) -0.041(5) -0.027(4) 0.015(4)
F115 0.066(5) 0.058(5) 0.091(6) 0.034(5) 0.028(5) 0.023(4)
F116 0.041(4) 0.024(4) 0.146(8) 0.003(4) 0.011(5) 0.004(3)
P111 0.0274(19) 0.022(2) 0.078(4) 0.001(2) -0.002(2) -0.0075(17)

loop_
_atom_type_symbol
_atom_type_description
_atom_type_scat_dispersion_real
_atom_type_scat_dispersion_imag
_atom_type_scat_source
C C 0.0033 0.0016 'International Tables Vol C Tables 4.2.6.8 and 6.1.1.4'
H H 0.0000 0.0000 'International Tables Vol C Tables 4.2.6.8 and 6.1.1.4'
N N 0.0061 0.0033 'International Tables Vol C Tables 4.2.6.8 and 6.1.1.4'
O O 0.0106 0.0060 'International Tables Vol C Tables 4.2.6.8 and 6.1.1.4'
F F 0.0171 0.0103 'International Tables Vol C Tables 4.2.6.8 and 6.1.1.4'
P P 0.1023 0.0942 'International Tables Vol C Tables 4.2.6.8 and 6.1.1.4'

loop_
_geom_angle_atom_site_label_1
_geom_angle_atom_site_label_2
_geom_angle_atom_site_label_3
_geom_angle
N2 C1 N1 135.9(10)
N2 C1 H1 112.1
N1 C1 H1 112.1
N1 C2 C3 114.3(9)
N1 C2 H2A 108.7
C3 C2 H2A 108.7
N1 C2 H2B 108.7
C3 C2 H2B 108.7
H2A C2 H2B 107.6
O1 C3 C4 104.4(7)
O1 C3 C2 107.1(8)
C4 C3 C2 114.1(8)
O1 C3 H3 110.4
C4 C3 H3 110.4
C2 C3 H3 110.4
O2 C4 C3 101.2(7)
O2 C4 C5 108.0(8)
C3 C4 C5 115.2(8)
O2 C4 H4 110.7
C3 C4 H4 110.7
C5 C4 H4 110.7
C4 C5 N2 112.7(9)
C4 C5 H5A 109.1
N2 C5 H5A 109.1
C4 C5 H5B 109.1
N2 C5 H5B 109.1
H5A C5 H5B 107.8
O1 C6 O2 106.3(7)
O1 C6 C7 107.2(10)
O2 C6 C7 110.0(10)
O1 C6 C8 111.1(10)
O2 C6 C8 107.8(10)
C7 C6 C8 114.1(10)
C6 C7 H7A 109.5
C6 C7 H7B 109.5
H7A C7 H7B 109.5
C6 C7 H7C 109.5
H7A C7 H7C 109.5
H7B C7 H7C 109.5
C6 C8 H8A 109.5
C6 C8 H8B 109.5
H8A C8 H8B 109.5
C6 C8 H8C 109.5
H8A C8 H8C 109.5
H8B C8 H8C 109.5
C10 C9 N1 112.6(8)
C10 C9 C14 112.4(10)
N1 C9 C14 112.0(8)
C10 C9 H9 106.5
N1 C9 H9 106.5
C14 C9 H9 106.5
C9 C10 C11 110.2(9)
C9 C10 H10A 109.6
C11 C10 H10A 109.6
C9 C10 H10B 109.6
C11 C10 H10B 109.6
H10A C10 H10B 108.1
C10 C11 C12 110.0(10)
C10 C11 H11A 109.7
C12 C11 H11A 109.7
C10 C11 H11B 109.7
C12 C11 H11B 109.7
H11A C11 H11B 108.2
C13 C12 C11 112.2(11)
C13 C12 H12A 109.2
C11 C12 H12A 109.2
C13 C12 H12B 109.2
C11 C12 H12B 109.2
H12A C12 H12B 107.9
C12 C13 C14 108.7(9)
C12 C13 H13A 109.9
C14 C13 H13A 109.9
C12 C13 H13B 109.9
C14 C13 H13B 109.9
H13A C13 H13B 108.3
C9 C14 C13 110.0(9)
C9 C14 H14A 109.7
C13 C14 H14A 109.7
C9 C14 H14B 109.7
C13 C14 H14B 109.7
H14A C14 H14B 108.2
C20 C15 N2 113.9(8)
C20 C15 C16 112.0(10)
N2 C15 C16 110.4(8)
C20 C15 H15 106.7
N2 C15 H15 106.7
C16 C15 H15 106.7
C15 C16 C17 108.6(9)
C15 C16 H16A 110.0
C17 C16 H16A 110.0
C15 C16 H16B 110.0
C17 C16 H16B 110.0
H16A C16 H16B 108.3
C18 C17 C16 110.5(10)
C18 C17 H17A 109.5
C16 C17 H17A 109.5
C18 C17 H17B 109.5
C16 C17 H17B 109.5
H17A C17 H17B 108.1
C19 C18 C17 110.6(10)
C19 C18 H18A 109.5
C17 C18 H18A 109.5
C19 C18 H18B 109.5
C17 C18 H18B 109.5
H18A C18 H18B 108.1
C18 C19 C20 112.4(9)
C18 C19 H19A 109.1
C20 C19 H19A 109.1
C18 C19 H19B 109.1
C20 C19 H19B 109.1
H19A C19 H19B 107.9
C15 C20 C19 109.4(9)
C15 C20 H20A 109.8
C19 C20 H20A 109.8
C15 C20 H20B 109.8
C19 C20 H20B 109.8
H20A C20 H20B 108.3
C1 N1 C2 129.6(9)
C1 N1 C9 117.3(8)
C2 N1 C9 113.1(9)
C1 N2 C5 127.1(9)
C1 N2 C15 117.0(8)
C5 N2 C15 115.0(9)
C3 O1 C6 104.7(8)
C4 O2 C6 106.9(8)
N21 C21 N22 136.3(10)
N21 C21 H21 111.8
N22 C21 H21 111.8
N21 C22 C23 113.7(9)
N21 C22 H22A 108.8
C23 C22 H22A 108.8
N21 C22 H22B 108.8
C23 C22 H22B 108.8
H22A C22 H22B 107.7
O21 C23 C22 110.2(9)
O21 C23 C24 102.0(7)
C22 C23 C24 113.3(8)
O21 C23 H23 110.3
C22 C23 H23 110.3
C24 C23 H23 110.3
O22 C24 C25 107.0(7)
O22 C24 C23 101.6(7)
C25 C24 C23 114.8(8)
O22 C24 H24 111.0
C25 C24 H24 111.0
C23 C24 H24 111.0
N22 C25 C24 116.0(9)
N22 C25 H25A 108.3
C24 C25 H25A 108.3
N22 C25 H25B 108.3
C24 C25 H25B 108.3
H25A C25 H25B 107.4
O21 C26 O22 106.2(7)
O21 C26 C27 112.3(10)
O22 C26 C27 106.8(10)
O21 C26 C28 108.9(10)
O22 C26 C28 108.4(10)
C27 C26 C28 113.9(10)
C26 C27 H27A 109.5
C26 C27 H27B 109.5
H27A C27 H27B 109.5
C26 C27 H27C 109.5
H27A C27 H27C 109.5
H27B C27 H27C 109.5
C26 C28 H28A 109.5
C26 C28 H28B 109.5
H28A C28 H28B 109.5
C26 C28 H28C 109.5
H28A C28 H28C 109.5
H28B C28 H28C 109.5
C30 C29 N21 111.7(8)
C30 C29 C34 112.4(10)
N21 C29 C34 112.1(8)
C30 C29 H29 106.7
N21 C29 H29 106.7
C34 C29 H29 106.7
C29 C30 C31 107.9(9)
C29 C30 H30A 110.1
C31 C30 H30A 110.1
C29 C30 H30B 110.1
C31 C30 H30B 110.1
H30A C30 H30B 108.4
C32 C31 C30 111.4(9)
C32 C31 H31A 109.3
C30 C31 H31A 109.3
C32 C31 H31B 109.3
C30 C31 H31B 109.3
H31A C31 H31B 108.0
C31 C32 C33 112.7(10)
C31 C32 H32A 109.0
C33 C32 H32A 109.0
C31 C32 H32B 109.0
C33 C32 H32B 109.0
H32A C32 H32B 107.8
C34 C33 C32 113.3(9)
C34 C33 H33A 108.9
C32 C33 H33A 108.9
C34 C33 H33B 108.9
C32 C33 H33B 108.9
H33A C33 H33B 107.7
C33 C34 C29 109.0(9)
C33 C34 H34A 109.9
C29 C34 H34A 109.9
C33 C34 H34B 109.9
C29 C34 H34B 109.9
H34A C34 H34B 108.3
N22 C35 C36 112.5(8)
N22 C35 C40 112.2(8)
C36 C35 C40 112.2(10)
N22 C35 H35 106.5
C36 C35 H35 106.5
C40 C35 H35 106.5
C35 C36 C37 110.9(9)
C35 C36 H36A 109.5
C37 C36 H36A 109.5
C35 C36 H36B 109.5
C37 C36 H36B 109.5
H36A C36 H36B 108.0
C36 C37 C38 111.2(10)
C36 C37 H37A 109.4
C38 C37 H37A 109.4
C36 C37 H37B 109.4
C38 C37 H37B 109.4
H37A C37 H37B 108.0
C37 C38 C39 111.9(11)
C37 C38 H38A 109.2
C39 C38 H38A 109.2
C37 C38 H38B 109.2
C39 C38 H38B 109.2
H38A C38 H38B 107.9
C40 C39 C38 110.7(9)
C40 C39 H39A 109.5
C38 C39 H39A 109.5
C40 C39 H39B 109.5
C38 C39 H39B 109.5
H39A C39 H39B 108.1
C39 C40 C35 110.5(9)
C39 C40 H40A 109.6
C35 C40 H40A 109.6
C39 C40 H40B 109.6
C35 C40 H40B 109.6
H40A C40 H40B 108.1
C21 N21 C22 127.8(9)
C21 N21 C29 116.5(8)
C22 N21 C29 115.2(9)
C21 N22 C25 128.4(9)
C21 N22 C35 116.8(8)
C25 N22 C35 114.7(8)
C23 O21 C26 107.6(8)
C24 O22 C26 106.1(7)
F1 P1 F4 89.9(4)
F1 P1 F6 179.0(5)
F4 P1 F6 90.9(4)
F1 P1 F5 90.1(4)
F4 P1 F5 89.5(4)
F6 P1 F5 90.5(4)
F1 P1 F3 89.2(4)
F4 P1 F3 91.6(4)
F6 P1 F3 90.2(4)
F5 P1 F3 178.7(5)
F1 P1 F2 89.8(4)
F4 P1 F2 179.1(4)
F6 P1 F2 89.5(4)
F5 P1 F2 89.7(4)
F3 P1 F2 89.2(4)
F101 P101 F105 90.8(7)
F101 P101 F104 89.8(8)
F105 P101 F104 88.3(8)
F101 P101 F106 178.8(9)
F105 P101 F106 90.2(8)
F104 P101 F106 91.0(8)
F101 P101 F103 89.1(7)
F105 P101 F103 179.8(10)
F104 P101 F103 91.5(8)
F106 P101 F103 89.9(7)
F101 P101 F102 91.0(8)
F105 P101 F102 90.0(8)
F104 P101 F102 178.2(9)
F106 P101 F102 88.3(8)
F103 P101 F102 90.1(8)
F11 P11 F16 178.1(10)
F11 P11 F14 89.7(8)
F16 P11 F14 92.2(8)
F11 P11 F13 90.0(8)
F16 P11 F13 90.2(7)
F14 P11 F13 92.2(8)
F11 P11 F15 89.9(7)
F16 P11 F15 89.9(8)
F14 P11 F15 88.4(8)
F13 P11 F15 179.4(10)
F11 P11 F12 89.6(8)
F16 P11 F12 88.5(8)
F14 P11 F12 178.6(9)
F13 P11 F12 89.0(8)
F15 P11 F12 90.3(8)
F116 P111 F111 178.6(5)
F116 P111 F113 90.2(4)
F111 P111 F113 90.6(5)
F116 P111 F112 90.9(5)
F111 P111 F112 90.3(5)
F113 P111 F112 89.6(5)
F116 P111 F114 90.3(5)
F111 P111 F114 88.5(4)
F113 P111 F114 91.3(5)
F112 P111 F114 178.4(5)
F116 P111 F115 89.8(5)
F111 P111 F115 89.4(4)
F113 P111 F115 179.9(7)
F112 P111 F115 90.5(6)
F114 P111 F115 88.6(5)

loop_
_geom_bond_atom_site_label_1
_geom_bond_atom_site_label_2
_geom_bond_distance
C1 N2 1.310(13)
C1 N1 1.313(14)
C1 H1 0.9500
C2 N1 1.476(12)
C2 C3 1.520(13)
C2 H2A 0.9900
C2 H2B 0.9900
C3 O1 1.426(10)
C3 C4 1.461(14)
C3 H3 1.0000
C4 O2 1.442(10)
C4 C5 1.476(13)
C4 H4 1.0000
C5 N2 1.497(12)
C5 H5A 0.9900
C5 H5B 0.9900
C6 O1 1.439(12)
C6 O2 1.445(14)
C6 C7 1.503(14)
C6 C8 1.511(16)
C7 H7A 0.9800
C7 H7B 0.9800
C7 H7C 0.9800
C8 H8A 0.9800
C8 H8B 0.9800
C8 H8C 0.9800
C9 C10 1.498(15)
C9 N1 1.502(12)
C9 C14 1.510(15)
C9 H9 1.0000
C10 C11 1.520(15)
C10 H10A 0.9900
C10 H10B 0.9900
C11 C12 1.547(18)
C11 H11A 0.9900
C11 H11B 0.9900
C12 C13 1.524(17)
C12 H12A 0.9900
C12 H12B 0.9900
C13 C14 1.551(14)
C13 H13A 0.9900
C13 H13B 0.9900
C14 H14A 0.9900
C14 H14B 0.9900
C15 C20 1.491(14)
C15 N2 1.499(13)
C15 C16 1.526(15)
C15 H15 1.0000
C16 C17 1.553(16)
C16 H16A 0.9900
C16 H16B 0.9900
C17 C18 1.523(17)
C17 H17A 0.9900
C17 H17B 0.9900
C18 C19 1.486(16)
C18 H18A 0.9900
C18 H18B 0.9900
C19 C20 1.531(16)
C19 H19A 0.9900
C19 H19B 0.9900
C20 H20A 0.9900
C20 H20B 0.9900
C21 N21 1.308(14)
C21 N22 1.321(14)
C21 H21 0.9500
C22 N21 1.478(12)
C22 C23 1.481(13)
C22 H22A 0.9900
C22 H22B 0.9900
C23 O21 1.418(11)
C23 C24 1.502(14)
C23 H23 1.0000
C24 O22 1.440(9)
C24 C25 1.482(13)
C24 H24 1.0000
C25 N22 1.460(12)
C25 H25A 0.9900
C25 H25B 0.9900
C26 O21 1.422(12)
C26 O22 1.453(13)
C26 C27 1.512(15)
C26 C28 1.513(16)
C27 H27A 0.9800
C27 H27B 0.9800
C27 H27C 0.9800
C28 H28A 0.9800
C28 H28B 0.9800
C28 H28C 0.9800
C29 C30 1.508(15)
C29 N21 1.509(12)
C29 C34 1.538(15)
C29 H29 1.0000
C30 C31 1.539(14)
C30 H30A 0.9900
C30 H30B 0.9900
C31 C32 1.489(16)
C31 H31A 0.9900
C31 H31B 0.9900
C32 C33 1.508(15)
C32 H32A 0.9900
C32 H32B 0.9900
C33 C34 1.505(15)
C33 H33A 0.9900
C33 H33B 0.9900
C34 H34A 0.9900
C34 H34B 0.9900
C35 N22 1.496(12)
C35 C36 1.499(14)
C35 C40 1.545(14)
C35 H35 1.0000
C36 C37 1.513(16)
C36 H36A 0.9900
C36 H36B 0.9900
C37 C38 1.531(16)
C37 H37A 0.9900
C37 H37B 0.9900
C38 C39 1.560(18)
C38 H38A 0.9900
C38 H38B 0.9900
C39 C40 1.507(17)
C39 H39A 0.9900
C39 H39B 0.9900
C40 H40A 0.9900
C40 H40B 0.9900
F1 P1 1.585(5)
F2 P1 1.601(5)
F3 P1 1.592(5)
F4 P1 1.586(5)
F5 P1 1.588(5)
F6 P1 1.586(5)
F101 P101 1.583(8)
F102 P101 1.596(8)
F103 P101 1.592(8)
F104 P101 1.590(8)
F105 P101 1.588(8)
F106 P101 1.590(8)
F11 P11 1.583(8)
F12 P11 1.598(8)
F13 P11 1.591(8)
F14 P11 1.587(8)
F15 P11 1.593(8)
F16 P11 1.586(8)
F111 P111 1.585(6)
F112 P111 1.591(6)
F113 P111 1.589(7)
F114 P111 1.593(6)
F115 P111 1.595(7)
F116 P111 1.581(6)
